data_4061004
loop_
_publ_author_name
'Owen, Gareth R.'
'Stahl, J\"urgen'
'Hampel, Frank'
'Gladysz, J. A.'

_publ_section_title
;
 Syntheses and Structures of Diplatinum Hexatriynediyl Complexes, in Which
 the sp Carbon Chains Are Shielded by sp3 Carbon Chains
;
_journal_coden_ASTM ORGND7
_journal_issue 25
_journal_name_full Organometallics
_journal_page_first 5889
_journal_page_last 5892
_journal_paper_doi 10.1021/om0493558
_journal_volume 23
_journal_year 2004
_chemical_formula_sum 'C104 H116 Cl4 F10 P4 Pt2'
_chemical_formula_weight 2211.83
_space_group_IT_number 2
_symmetry_cell_setting triclinic
_symmetry_space_group_name_Hall '-P 1'
_symmetry_space_group_name_H-M 'P -1'
_cell_angle_alpha 102.614(6)
_cell_angle_beta 103.327(6)
_cell_angle_gamma 112.551(5)
_cell_formula_units_Z 2
_cell_length_a 15.0284(2)
_cell_length_b 18.1876(2)
_cell_length_c 21.3651(2)
_cell_measurement_temperature 173(2)
_cell_volume 4932.71(10)
_diffrn_ambient_temperature 173(2)
_exptl_crystal_density_diffrn 1.489
_cod_depositor_comments
;
The following automatic conversions were performed:
'_symmetry_cell_setting' value 'Triclinic' changed to 'triclinic'
according to '/home/saulius/struct/CIF-dictionaries/cif_core.dic'
dictionary named 'cif_core.dic' version 2.4.1 from 2010-06-29.

Automatic conversion script
Id: cif_fix_enum 1527 2010-12-29 10:47:43Z saulius 
;
_cod_database_code 4061004

loop_
_symmetry_equiv_pos_as_xyz
'x, y, z'
'-x, -y, -z'

loop_
_atom_site_label
_atom_site_type_symbol
_atom_site_fract_x
_atom_site_fract_y
_atom_site_fract_z
_atom_site_U_iso_or_equiv
_atom_site_adp_type
_atom_site_occupancy
_atom_site_symmetry_multiplicity
_atom_site_calc_flag
_atom_site_refinement_flags
_atom_site_disorder_assembly
_atom_site_disorder_group
Pt1 Pt 0.178881(9) 0.076895(7) 0.337032(6) 0.02487(4) Uani 1 1 d . . .
P1 P 0.25167(7) 0.18749(6) 0.43977(4) 0.03133(19) Uani 1 1 d . . .
C1 C 0.1057(3) 0.1391(2) 0.30169(17) 0.0316(7) Uani 1 1 d . . .
C1B C 0.1886(3) 0.0500(2) 0.17928(18) 0.0361(8) Uani 1 1 d . . .
H1BA H 0.1867 0.0105 0.1383 0.043 Uiso 1 1 calc R . .
H1BB H 0.1505 0.0802 0.1634 0.043 Uiso 1 1 calc R . .
C1A C 0.1566(3) 0.2029(3) 0.4732(2) 0.0435(9) Uani 1 1 d . . .
H1AA H 0.1924 0.2518 0.5164 0.052 Uiso 1 1 calc R . .
H1AB H 0.1126 0.2162 0.4400 0.052 Uiso 1 1 calc R . .
Pt2 Pt -0.216304(9) 0.398074(7) 0.169895(6) 0.02443(4) Uani 1 1 d . . .
P2 P 0.12404(6) -0.01109(5) 0.22672(4) 0.02574(17) Uani 1 1 d . . .
C2 C 0.0564(3) 0.1752(2) 0.28208(17) 0.0335(8) Uani 1 1 d . . .
C2B C 0.3011(3) 0.1148(2) 0.2214(2) 0.0415(9) Uani 1 1 d . . .
H2BA H 0.3025 0.1627 0.2550 0.050 Uiso 1 1 calc R . .
H2BB H 0.3346 0.0878 0.2473 0.050 Uiso 1 1 calc R . .
C2A C 0.0889(4) 0.1247(3) 0.4865(2) 0.0598(12) Uani 1 1 d D . .
H2AA H 0.1262 0.1252 0.5297 0.072 Uiso 1 1 d R . .
H2AB H 0.0785 0.0756 0.4518 0.072 Uiso 1 1 d R . .
P3 P -0.16642(7) 0.47807(6) 0.28262(4) 0.02906(18) Uani 1 1 d . . .
C3 C 0.0000(3) 0.2148(2) 0.26092(18) 0.0359(8) Uani 1 1 d . . .
C3B C 0.3623(3) 0.1489(3) 0.1773(2) 0.0493(10) Uani 1 1 d . . .
H3BA H 0.4334 0.1904 0.2076 0.059 Uiso 1 1 calc R . .
H3BB H 0.3658 0.1015 0.1467 0.059 Uiso 1 1 calc R . .
C3A C -0.0121(5) 0.1150(5) 0.4872(3) 0.062(2) Uani 0.716(11) 1 d PD . .
H3AA H -0.0038 0.1665 0.5175 0.075 Uiso 0.716(11) 1 d PR . .
H3AB H -0.0424 0.0701 0.5040 0.075 Uiso 0.716(11) 1 d PR . .
C3A' C -0.0012(10) 0.0622(10) 0.4337(8) 0.062(2) Uani 0.28 1 d PD . .
H3AC H -0.0306 0.0138 0.4470 0.075 Uiso 0.284(11) 1 d PR . .
H3AD H 0.0153 0.0446 0.3940 0.075 Uiso 0.284(11) 1 d PR . .
P4 P -0.25240(7) 0.31057(5) 0.06214(4) 0.02522(17) Uani 1 1 d . . .
C4 C -0.0495(3) 0.2507(2) 0.24219(17) 0.0346(8) Uani 1 1 d . . .
C4B C 0.3181(4) 0.1911(3) 0.1340(2) 0.0513(11) Uani 1 1 d . . .
H4BA H 0.2468 0.1500 0.1038 0.062 Uiso 1 1 calc R . .
H4BB H 0.3589 0.2070 0.1045 0.062 Uiso 1 1 calc R . .
C4A C -0.0873(4) 0.0951(5) 0.4136(4) 0.098(2) Uani 1 1 d D . .
H4AA H -0.0878 0.0488 0.3814 0.117 Uiso 1 1 d R . .
H4AB H -0.0640 0.1437 0.3996 0.117 Uiso 1 1 d R . .
C5 C -0.1016(3) 0.2931(2) 0.22108(17) 0.0337(8) Uani 1 1 d . . .
C5B C 0.3175(4) 0.2701(3) 0.1764(2) 0.0578(12) Uani 1 1 d . . .
H5BA H 0.2762 0.2543 0.2057 0.069 Uiso 1 1 calc R . .
H5BB H 0.3886 0.3113 0.2068 0.069 Uiso 1 1 calc R . .
C5A C -0.1885(6) 0.0723(5) 0.4128(4) 0.139(3) Uani 1 1 d . . .
H5AA H -0.1859 0.1127 0.4535 0.167 Uiso 1 1 calc R . .
H5AB H -0.2171 0.0154 0.4171 0.167 Uiso 1 1 calc R . .
C6 C -0.1445(3) 0.3334(2) 0.20271(16) 0.0305(7) Uani 1 1 d . . .
C6B C 0.2734(4) 0.3120(3) 0.1321(2) 0.0574(12) Uani 1 1 d . . .
H6BA H 0.2000 0.2727 0.1053 0.069 Uiso 1 1 calc R . .
H6BB H 0.3099 0.3219 0.0993 0.069 Uiso 1 1 calc R . .
C6A C -0.2615(6) 0.0707(5) 0.3491(5) 0.118(3) Uani 1 1 d . . .
H6AA H -0.3197 0.0752 0.3607 0.141 Uiso 1 1 calc R . .
H6AB H -0.2246 0.1223 0.3389 0.141 Uiso 1 1 calc R . .
C7B C 0.2821(4) 0.3962(3) 0.1733(2) 0.0584(12) Uani 1 1 d . . .
H7BA H 0.3554 0.4348 0.2008 0.070 Uiso 1 1 calc R . .
H7BB H 0.2589 0.4221 0.1409 0.070 Uiso 1 1 calc R . .
C7A C -0.2997(8) 0.0058(6) 0.2929(4) 0.155(4) Uani 1 1 d D . .
H7AA H -0.3345 -0.0466 0.2999 0.187 Uiso 1 1 d R . .
H7AB H -0.2434 0.0060 0.2788 0.187 Uiso 1 1 d R . .
C8B C 0.2206(4) 0.3889(3) 0.2208(2) 0.0544(11) Uani 1 1 d . . .
H8BA H 0.2446 0.3641 0.2538 0.065 Uiso 1 1 calc R . .
H8BB H 0.1474 0.3497 0.1935 0.065 Uiso 1 1 calc R . .
C8A C -0.3911(11) 0.0402(8) 0.2615(6) 0.088(3) Uani 0.462(12) 1 d PD . .
H8AA H -0.3572 0.0972 0.2620 0.106 Uiso 0.462(12) 1 d PR . .
H8AB H -0.4339 0.0382 0.2889 0.106 Uiso 0.462(12) 1 d PR . .
C8A' C -0.3470(9) -0.0013(7) 0.2144(5) 0.088(3) Uani 0.54 1 d PD . .
H8AC H -0.3457 -0.0483 0.1843 0.106 Uiso 0.538(12) 1 d PR . .
H8AD H -0.3053 0.0495 0.2076 0.106 Uiso 0.538(12) 1 d PR . .
C9B C 0.2292(4) 0.4738(3) 0.2604(2) 0.0530(11) Uani 1 1 d . . .
H9BA H 0.3027 0.5149 0.2844 0.064 Uiso 1 1 calc R . .
H9BB H 0.1986 0.4961 0.2278 0.064 Uiso 1 1 calc R . .
C9A C -0.4467(5) -0.0124(4) 0.1990(4) 0.115(3) Uani 1 1 d D . .
H9AA H -0.4906 -0.0116 0.2251 0.138 Uiso 1 1 d R . .
H9AB H -0.4584 -0.0702 0.1837 0.138 Uiso 1 1 d R . .
C10A C -0.4960(4) -0.0013(3) 0.1367(3) 0.0645(13) Uani 1 1 d . . .
H10A H -0.5650 -0.0080 0.1356 0.077 Uiso 1 1 calc R . .
H10B H -0.5054 -0.0466 0.0965 0.077 Uiso 1 1 calc R . .
C10B C 0.1759(3) 0.4655(3) 0.3115(2) 0.0495(10) Uani 1 1 d . . .
H10C H 0.1989 0.4348 0.3391 0.059 Uiso 1 1 calc R . .
H10D H 0.1010 0.4308 0.2866 0.059 Uiso 1 1 calc R . .
C11B C 0.1945(3) 0.5497(3) 0.3601(2) 0.0491(10) Uani 1 1 d . . .
H11A H 0.1628 0.5380 0.3948 0.059 Uiso 1 1 calc R . .
H11B H 0.2695 0.5848 0.3844 0.059 Uiso 1 1 calc R . .
C11A C -0.4357(4) 0.0841(3) 0.1309(3) 0.0675(14) Uani 1 1 d . . .
H11C H -0.4216 0.1292 0.1729 0.081 Uiso 1 1 calc R . .
H11D H -0.3686 0.0889 0.1288 0.081 Uiso 1 1 calc R . .
C12B C 0.1534(3) 0.6006(2) 0.3265(2) 0.0455(10) Uani 1 1 d . . .
H12A H 0.1918 0.6191 0.2962 0.055 Uiso 1 1 calc R . .
H12B H 0.1665 0.6521 0.3624 0.055 Uiso 1 1 calc R . .
C12A C -0.4873(3) 0.0999(2) 0.0705(2) 0.0437(9) Uani 1 1 d . . .
H12C H -0.5561 0.0922 0.0707 0.052 Uiso 1 1 calc R . .
H12D H -0.4972 0.0575 0.0281 0.052 Uiso 1 1 calc R . .
C13B C 0.0384(3) 0.5527(2) 0.28421(18) 0.0381(8) Uani 1 1 d . . .
H13A H 0.0261 0.5048 0.2450 0.046 Uiso 1 1 calc R . .
H13B H 0.0173 0.5911 0.2656 0.046 Uiso 1 1 calc R . .
C13A C -0.4266(3) 0.1882(2) 0.0695(2) 0.0391(8) Uani 1 1 d . . .
H13C H -0.4087 0.2302 0.1144 0.047 Uiso 1 1 calc R . .
H13D H -0.4708 0.1990 0.0344 0.047 Uiso 1 1 calc R . .
C14B C -0.0284(3) 0.5184(2) 0.32567(17) 0.0354(8) Uani 1 1 d . . .
H14A H -0.0060 0.5642 0.3694 0.042 Uiso 1 1 calc R . .
H14B H -0.0162 0.4722 0.3368 0.042 Uiso 1 1 calc R . .
C14A C -0.3277(3) 0.2015(2) 0.05452(17) 0.0288(7) Uani 1 1 d . . .
H14C H -0.3455 0.1639 0.0076 0.035 Uiso 1 1 calc R . .
H14D H -0.2859 0.1857 0.0869 0.035 Uiso 1 1 calc R . .
C21 C 0.2432(3) 0.0052(2) 0.37224(16) 0.0276(7) Uani 1 1 d . . .
F22 F 0.07994(16) -0.09341(13) 0.36685(12) 0.0469(5) Uani 1 1 d . . .
C22 C 0.1827(3) -0.0687(2) 0.38131(18) 0.0332(8) Uani 1 1 d . . .
F23 F 0.1554(2) -0.19209(15) 0.41099(14) 0.0622(7) Uani 1 1 d . . .
C23 C 0.2195(3) -0.1200(2) 0.4046(2) 0.0409(9) Uani 1 1 d . . .
F24 F 0.3596(2) -0.14721(17) 0.44400(13) 0.0642(7) Uani 1 1 d . . .
C24 C 0.3220(3) -0.0982(3) 0.42077(19) 0.0438(10) Uani 1 1 d . . .
F25 F 0.48659(18) -0.00412(17) 0.42704(13) 0.0572(7) Uani 1 1 d . . .
C25 C 0.3860(3) -0.0257(2) 0.41242(19) 0.0396(9) Uani 1 1 d . . .
F26 F 0.41241(16) 0.09355(13) 0.38090(12) 0.0445(5) Uani 1 1 d . . .
C26 C 0.3452(3) 0.0234(2) 0.38823(17) 0.0320(7) Uani 1 1 d . . .
C31 C 0.3447(3) 0.1888(2) 0.51279(18) 0.0370(8) Uani 1 1 d . . .
C32 C 0.4367(3) 0.2622(2) 0.55220(18) 0.0432(9) Uani 1 1 d . . .
H32A H 0.4519 0.3118 0.5402 0.052 Uiso 1 1 calc R . .
C33 C 0.5061(3) 0.2636(3) 0.6086(2) 0.0490(10) Uani 1 1 d . . .
H33A H 0.5668 0.3147 0.6355 0.059 Uiso 1 1 calc R . .
C34 C 0.4885(3) 0.1923(3) 0.62621(18) 0.0431(9) Uani 1 1 d . . .
C35 C 0.3979(3) 0.1193(2) 0.58689(18) 0.0401(9) Uani 1 1 d . . .
H35A H 0.3840 0.0693 0.5983 0.048 Uiso 1 1 calc R . .
C36 C 0.3267(3) 0.1176(2) 0.53091(18) 0.0365(8) Uani 1 1 d . . .
H36A H 0.2651 0.0668 0.5050 0.044 Uiso 1 1 calc R . .
C37 C 0.5657(4) 0.1923(3) 0.6864(2) 0.0591(13) Uani 1 1 d . . .
H37A H 0.6251 0.2486 0.7080 0.089 Uiso 1 1 calc R . .
H37B H 0.5886 0.1503 0.6701 0.089 Uiso 1 1 calc R . .
H37C H 0.5334 0.1779 0.7198 0.089 Uiso 1 1 calc R . .
C41 C 0.3240(3) 0.2837(2) 0.42445(18) 0.0360(8) Uani 1 1 d . . .
C42 C 0.3946(3) 0.2832(2) 0.3926(2) 0.0454(9) Uani 1 1 d . . .
H42A H 0.4038 0.2338 0.3805 0.054 Uiso 1 1 calc R . .
C43 C 0.4519(3) 0.3535(3) 0.3779(2) 0.0520(11) Uani 1 1 d . . .
H43A H 0.4992 0.3513 0.3557 0.062 Uiso 1 1 calc R . .
C44 C 0.4412(4) 0.4259(3) 0.3951(2) 0.0525(11) Uani 1 1 d . . .
C45 C 0.3724(4) 0.4278(2) 0.4282(2) 0.0550(12) Uani 1 1 d . . .
H45A H 0.3652 0.4780 0.4414 0.066 Uiso 1 1 calc R . .
C46 C 0.3139(3) 0.3575(2) 0.4426(2) 0.0448(10) Uani 1 1 d . . .
H46A H 0.2667 0.3599 0.4649 0.054 Uiso 1 1 calc R . .
C47 C 0.5022(4) 0.5021(3) 0.3780(3) 0.0741(16) Uani 1 1 d . . .
H47A H 0.5470 0.4898 0.3551 0.111 Uiso 1 1 calc R . .
H47B H 0.5443 0.5511 0.4202 0.111 Uiso 1 1 calc R . .
H47C H 0.4549 0.5148 0.3475 0.111 Uiso 1 1 calc R . .
C51 C -0.0131(3) -0.0594(2) 0.17838(17) 0.0302(7) Uani 1 1 d . . .
C52 C -0.0470(3) -0.0930(2) 0.10672(18) 0.0386(8) Uani 1 1 d . . .
H52A H 0.0013 -0.0874 0.0840 0.046 Uiso 1 1 calc R . .
C53 C -0.1516(3) -0.1344(3) 0.0693(2) 0.0466(10) Uani 1 1 d . . .
H53A H -0.1742 -0.1568 0.0208 0.056 Uiso 1 1 calc R . .
C54 C -0.2235(3) -0.1437(3) 0.1012(2) 0.0450(10) Uani 1 1 d . . .
C55 C -0.1885(3) -0.1091(3) 0.1722(2) 0.0512(11) Uani 1 1 d . . .
H55A H -0.2368 -0.1144 0.1950 0.061 Uiso 1 1 calc R . .
C56 C -0.0836(3) -0.0666(3) 0.21055(19) 0.0418(9) Uani 1 1 d . . .
H56A H -0.0610 -0.0426 0.2590 0.050 Uiso 1 1 calc R . .
C57 C -0.3365(3) -0.1896(3) 0.0599(3) 0.0691(14) Uani 1 1 d . . .
H57A H -0.3464 -0.2097 0.0112 0.104 Uiso 1 1 calc R . .
H57B H -0.3669 -0.1509 0.0678 0.104 Uiso 1 1 calc R . .
H57C H -0.3700 -0.2380 0.0739 0.104 Uiso 1 1 calc R . .
C61 C 0.1470(2) -0.1038(2) 0.21132(16) 0.0280(7) Uani 1 1 d . . .
C62 C 0.0755(3) -0.1795(2) 0.21215(19) 0.0361(8) Uani 1 1 d . . .
H62A H 0.0174 -0.1813 0.2236 0.043 Uiso 1 1 calc R . .
C63 C 0.0878(3) -0.2526(2) 0.19653(19) 0.0387(8) Uani 1 1 d . . .
H63A H 0.0378 -0.3035 0.1974 0.046 Uiso 1 1 calc R . .
C64 C 0.1718(3) -0.2525(2) 0.17974(17) 0.0345(8) Uani 1 1 d . . .
C65 C 0.2447(3) -0.1763(2) 0.18199(19) 0.0382(8) Uani 1 1 d . . .
H65A H 0.3043 -0.1741 0.1727 0.046 Uiso 1 1 calc R . .
C66 C 0.2335(3) -0.1030(2) 0.19743(18) 0.0344(8) Uani 1 1 d . . .
H66A H 0.2852 -0.0516 0.1985 0.041 Uiso 1 1 calc R . .
C67 C 0.1786(3) -0.3338(2) 0.1561(2) 0.0482(10) Uani 1 1 d . . .
H67A H 0.2427 -0.3219 0.1467 0.072 Uiso 1 1 calc R . .
H67B H 0.1199 -0.3729 0.1142 0.072 Uiso 1 1 calc R . .
H67C H 0.1777 -0.3596 0.1918 0.072 Uiso 1 1 calc R . .
C71 C -0.2915(3) 0.4647(2) 0.13716(16) 0.0264(7) Uani 1 1 d . . .
F72 F -0.13355(16) 0.58455(13) 0.16265(12) 0.0443(5) Uani 1 1 d . . .
C72 C -0.2384(3) 0.5476(2) 0.14074(18) 0.0325(7) Uani 1 1 d . . .
F73 F -0.2273(2) 0.67779(14) 0.12955(15) 0.0609(7) Uani 1 1 d . . .
C73 C -0.2836(3) 0.5965(2) 0.1228(2) 0.0393(9) Uani 1 1 d . . .
F74 F -0.4358(2) 0.60729(19) 0.07931(16) 0.0705(8) Uani 1 1 d . . .
C74 C -0.3890(4) 0.5612(3) 0.0984(2) 0.0469(10) Uani 1 1 d . . .
F75 F -0.54987(19) 0.44512(18) 0.06975(15) 0.0651(7) Uani 1 1 d . . .
C75 C -0.4466(3) 0.4793(3) 0.0933(2) 0.0419(9) Uani 1 1 d . . .
F76 F -0.45855(16) 0.35345(13) 0.10792(13) 0.0500(6) Uani 1 1 d . . .
C76 C -0.3971(3) 0.4338(2) 0.11320(18) 0.0330(8) Uani 1 1 d . . .
C81 C -0.1899(3) 0.5701(2) 0.30047(16) 0.0313(7) Uani 1 1 d . . .
C82 C -0.1125(3) 0.6523(2) 0.3190(2) 0.0423(9) Uani 1 1 d . . .
H82A H -0.0433 0.6623 0.3272 0.051 Uiso 1 1 calc R . .
C83 C -0.1359(3) 0.7194(2) 0.3256(2) 0.0451(10) Uani 1 1 d . . .
H83A H -0.0822 0.7749 0.3375 0.054 Uiso 1 1 calc R . .
C84 C -0.2354(3) 0.7081(2) 0.31529(18) 0.0387(9) Uani 1 1 d . . .
C85 C -0.3112(3) 0.6269(2) 0.30007(18) 0.0377(8) Uani 1 1 d . . .
H85A H -0.3794 0.6179 0.2952 0.045 Uiso 1 1 calc R . .
C86 C -0.2899(3) 0.5584(2) 0.29172(17) 0.0338(8) Uani 1 1 d . . .
H86A H -0.3438 0.5031 0.2799 0.041 Uiso 1 1 calc R . .
C87 C -0.2603(4) 0.7815(3) 0.3205(2) 0.0550(11) Uani 1 1 d . . .
H87A H -0.3341 0.7611 0.3114 0.082 Uiso 1 1 calc R . .
H87B H -0.2413 0.8074 0.2868 0.082 Uiso 1 1 calc R . .
H87C H -0.2217 0.8236 0.3666 0.082 Uiso 1 1 calc R . .
C91 C -0.2274(3) 0.4185(2) 0.33180(17) 0.0342(8) Uani 1 1 d . . .
C92 C -0.2102(3) 0.4588(3) 0.40051(19) 0.0490(10) Uani 1 1 d . . .
H92A H -0.1698 0.5185 0.4208 0.059 Uiso 1 1 calc R . .
C93 C -0.2515(4) 0.4123(3) 0.4387(2) 0.0554(12) Uani 1 1 d . . .
H93A H -0.2380 0.4410 0.4853 0.067 Uiso 1 1 calc R . .
C94 C -0.3123(3) 0.3249(3) 0.4117(2) 0.0488(10) Uani 1 1 d . . .
C95 C -0.3313(3) 0.2858(3) 0.3433(2) 0.0500(10) Uani 1 1 d . . .
H95A H -0.3737 0.2263 0.3230 0.060 Uiso 1 1 calc R . .
C96 C -0.2903(3) 0.3311(2) 0.30359(19) 0.0421(9) Uani 1 1 d . . .
H96A H -0.3052 0.3022 0.2568 0.051 Uiso 1 1 calc R . .
C97 C -0.3548(4) 0.2751(3) 0.4548(2) 0.0668(14) Uani 1 1 d . . .
H97A H -0.3947 0.2149 0.4269 0.100 Uiso 1 1 calc R . .
H97B H -0.3993 0.2952 0.4721 0.100 Uiso 1 1 calc R . .
H97C H -0.2980 0.2829 0.4934 0.100 Uiso 1 1 calc R . .
C101 C -0.1375(2) 0.3176(2) 0.04492(16) 0.0275(7) Uani 1 1 d . . .
C102 C -0.1375(3) 0.2488(2) 0.00016(19) 0.0381(8) Uani 1 1 d . . .
H10E H -0.1966 0.1952 -0.0179 0.046 Uiso 1 1 calc R . .
C103 C -0.0526(3) 0.2579(2) -0.01820(19) 0.0381(8) Uani 1 1 d . . .
H10F H -0.0540 0.2099 -0.0478 0.046 Uiso 1 1 calc R . .
C104 C 0.0336(3) 0.3345(2) 0.00531(18) 0.0350(8) Uani 1 1 d . . .
C105 C 0.0345(3) 0.4030(3) 0.0507(2) 0.0502(11) Uani 1 1 d . . .
H10G H 0.0939 0.4564 0.0686 0.060 Uiso 1 1 calc R . .
C106 C -0.0495(3) 0.3943(2) 0.0700(2) 0.0451(10) Uani 1 1 d . . .
H10H H -0.0469 0.4419 0.1012 0.054 Uiso 1 1 calc R . .
C107 C 0.1225(3) 0.3437(3) -0.0187(2) 0.0447(9) Uani 1 1 d . . .
H10I H 0.1075 0.2888 -0.0499 0.067 Uiso 1 1 calc R . .
H10J H 0.1846 0.3635 0.0208 0.067 Uiso 1 1 calc R . .
H10K H 0.1333 0.3848 -0.0426 0.067 Uiso 1 1 calc R . .
C111 C -0.3195(2) 0.3255(2) -0.01311(16) 0.0264(7) Uani 1 1 d . . .
C112 C -0.2843(3) 0.4068(2) -0.01695(17) 0.0320(7) Uani 1 1 d . . .
H11E H -0.2291 0.4532 0.0204 0.038 Uiso 1 1 calc R . .
C113 C -0.3291(3) 0.4204(2) -0.07479(17) 0.0338(8) Uani 1 1 d . . .
H11F H -0.3048 0.4763 -0.0763 0.041 Uiso 1 1 calc R . .
C114 C -0.4092(3) 0.3536(2) -0.13070(17) 0.0342(8) Uani 1 1 d . . .
C115 C -0.4440(3) 0.2731(2) -0.12703(18) 0.0364(8) Uani 1 1 d . . .
H11G H -0.4989 0.2267 -0.1646 0.044 Uiso 1 1 calc R . .
C116 C -0.3996(3) 0.2588(2) -0.06888(17) 0.0320(7) Uani 1 1 d . . .
H11H H -0.4245 0.2029 -0.0674 0.038 Uiso 1 1 calc R . .
C117 C -0.4561(3) 0.3700(3) -0.19324(19) 0.0483(10) Uani 1 1 d . . .
H11I H -0.5111 0.3164 -0.2275 0.072 Uiso 1 1 calc R . .
H11J H -0.4032 0.3952 -0.2123 0.072 Uiso 1 1 calc R . .
H11K H -0.4845 0.4090 -0.1805 0.072 Uiso 1 1 calc R . .
C200 C 0.0588(5) 0.6683(5) 0.5791(3) 0.102(2) Uani 1 1 d . . .
H20A H 0.0887 0.6300 0.5879 0.123 Uiso 1 1 calc R . .
H20B H 0.0967 0.7215 0.6190 0.123 Uiso 1 1 calc R . .
Cl20 Cl 0.07833(16) 0.69147(12) 0.50651(8) 0.1045(6) Uani 1 1 d . . .
Cl21 Cl -0.06459(12) 0.62306(12) 0.57349(8) 0.0947(5) Uani 1 1 d . . .
C300 C -0.1060(4) 0.0891(3) 0.0885(2) 0.0692(14) Uani 1 1 d . . .
H30A H -0.0961 0.1469 0.1106 0.083 Uiso 1 1 calc R . .
H30B H -0.1009 0.0625 0.1240 0.083 Uiso 1 1 calc R . .
Cl30 Cl -0.01047(17) 0.09595(16) 0.05530(11) 0.1241(8) Uani 1 1 d . . .
Cl31 Cl -0.22761(14) 0.03050(10) 0.02620(12) 0.1273(9) Uani 1 1 d . . .

loop_
_atom_site_aniso_label
_atom_site_aniso_U_11
_atom_site_aniso_U_22
_atom_site_aniso_U_33
_atom_site_aniso_U_23
_atom_site_aniso_U_13
_atom_site_aniso_U_12
Pt1 0.02548(7) 0.02359(6) 0.02583(7) 0.00945(5) 0.00442(5) 0.01355(5)
P1 0.0351(5) 0.0294(4) 0.0284(4) 0.0070(4) 0.0040(4) 0.0193(4)
C1 0.0332(18) 0.0301(17) 0.0305(17) 0.0110(14) 0.0067(15) 0.0154(15)
C1B 0.040(2) 0.0370(19) 0.0380(19) 0.0197(16) 0.0162(16) 0.0197(17)
C1A 0.046(2) 0.048(2) 0.042(2) 0.0116(18) 0.0108(18) 0.030(2)
Pt2 0.02803(7) 0.02588(7) 0.02331(7) 0.00981(5) 0.00704(5) 0.01650(6)
P2 0.0260(4) 0.0273(4) 0.0248(4) 0.0097(3) 0.0064(3) 0.0140(4)
C2 0.0370(19) 0.0340(18) 0.0301(17) 0.0098(15) 0.0040(15) 0.0217(16)
C2B 0.040(2) 0.037(2) 0.049(2) 0.0214(18) 0.0172(18) 0.0153(17)
C2A 0.050(3) 0.080(3) 0.062(3) 0.040(3) 0.022(2) 0.032(3)
P3 0.0323(5) 0.0306(4) 0.0242(4) 0.0084(3) 0.0068(4) 0.0165(4)
C3 0.041(2) 0.0344(18) 0.0305(18) 0.0090(15) 0.0042(16) 0.0211(17)
C3B 0.046(2) 0.051(2) 0.067(3) 0.028(2) 0.035(2) 0.025(2)
C3A 0.051(4) 0.085(5) 0.063(4) 0.035(4) 0.031(3) 0.031(3)
C3A' 0.051(4) 0.085(5) 0.063(4) 0.035(4) 0.031(3) 0.031(3)
P4 0.0283(4) 0.0248(4) 0.0234(4) 0.0079(3) 0.0065(3) 0.0146(3)
C4 0.041(2) 0.0331(18) 0.0296(17) 0.0075(15) 0.0055(15) 0.0226(17)
C4B 0.068(3) 0.053(2) 0.053(2) 0.029(2) 0.041(2) 0.030(2)
C4A 0.059(4) 0.124(5) 0.131(6) 0.086(5) 0.030(4) 0.041(4)
C5 0.0375(19) 0.0374(19) 0.0272(17) 0.0101(15) 0.0054(15) 0.0218(17)
C5B 0.085(4) 0.051(3) 0.054(3) 0.027(2) 0.035(3) 0.036(3)
C5A 0.100(6) 0.121(7) 0.134(7) 0.045(6) 0.026(5) -0.004(5)
C6 0.0334(18) 0.0325(17) 0.0239(16) 0.0064(14) 0.0051(14) 0.0179(15)
C6B 0.085(3) 0.053(3) 0.054(3) 0.032(2) 0.041(3) 0.034(3)
C6A 0.088(5) 0.088(5) 0.157(8) 0.051(5) 0.010(5) 0.034(4)
C7B 0.072(3) 0.045(2) 0.060(3) 0.023(2) 0.030(3) 0.022(2)
C7A 0.161(9) 0.121(7) 0.106(6) 0.057(6) 0.003(6) 0.002(6)
C8B 0.067(3) 0.047(2) 0.057(3) 0.024(2) 0.024(2) 0.029(2)
C8A 0.114(7) 0.064(5) 0.065(5) 0.029(4) 0.019(5) 0.022(5)
C8A' 0.114(7) 0.064(5) 0.065(5) 0.029(4) 0.019(5) 0.022(5)
C9B 0.054(3) 0.050(2) 0.054(3) 0.013(2) 0.019(2) 0.026(2)
C9A 0.091(5) 0.090(5) 0.135(6) 0.084(5) 0.005(4) 0.009(4)
C10A 0.069(3) 0.047(3) 0.064(3) 0.026(2) 0.013(3) 0.015(2)
C10B 0.044(2) 0.056(3) 0.050(2) 0.021(2) 0.0096(19) 0.026(2)
C11B 0.036(2) 0.059(3) 0.043(2) 0.011(2) 0.0040(18) 0.021(2)
C11A 0.059(3) 0.050(3) 0.076(3) 0.034(3) 0.011(3) 0.008(2)
C12B 0.039(2) 0.040(2) 0.046(2) 0.0053(18) 0.0106(18) 0.0148(18)
C12A 0.046(2) 0.036(2) 0.047(2) 0.0130(17) 0.0225(19) 0.0127(18)
C13B 0.038(2) 0.045(2) 0.0365(19) 0.0163(17) 0.0123(16) 0.0224(18)
C13A 0.040(2) 0.0329(18) 0.043(2) 0.0103(16) 0.0191(17) 0.0143(17)
C14B 0.0311(18) 0.0395(19) 0.0282(17) 0.0091(15) 0.0027(15) 0.0148(16)
C14A 0.0317(17) 0.0268(16) 0.0325(17) 0.0136(14) 0.0118(14) 0.0158(14)
C21 0.0331(18) 0.0240(15) 0.0239(15) 0.0061(13) 0.0048(14) 0.0154(14)
F22 0.0365(12) 0.0387(12) 0.0640(15) 0.0253(11) 0.0158(11) 0.0126(10)
C22 0.0344(19) 0.0300(17) 0.0347(18) 0.0121(15) 0.0077(15) 0.0161(15)
F23 0.0819(19) 0.0402(13) 0.0764(18) 0.0376(13) 0.0313(15) 0.0281(13)
C23 0.057(2) 0.0317(19) 0.043(2) 0.0211(17) 0.0177(19) 0.0242(18)
F24 0.094(2) 0.0667(16) 0.0680(16) 0.0407(14) 0.0255(15) 0.0640(16)
C24 0.063(3) 0.047(2) 0.038(2) 0.0207(18) 0.0135(19) 0.040(2)
F25 0.0453(14) 0.0716(17) 0.0661(16) 0.0239(13) 0.0105(12) 0.0426(13)
C25 0.040(2) 0.045(2) 0.038(2) 0.0129(17) 0.0070(17) 0.0289(18)
F26 0.0305(11) 0.0396(12) 0.0639(15) 0.0225(11) 0.0132(10) 0.0155(10)
C26 0.0333(18) 0.0272(16) 0.0337(18) 0.0091(14) 0.0073(15) 0.0153(15)
C31 0.042(2) 0.0365(19) 0.0293(18) 0.0072(15) 0.0093(16) 0.0195(17)
C32 0.048(2) 0.037(2) 0.0328(19) 0.0077(16) 0.0035(17) 0.0161(18)
C33 0.041(2) 0.054(2) 0.034(2) 0.0039(19) -0.0027(17) 0.019(2)
C34 0.048(2) 0.056(2) 0.0268(18) 0.0064(17) 0.0049(17) 0.034(2)
C35 0.053(2) 0.047(2) 0.0325(18) 0.0149(17) 0.0116(17) 0.035(2)
C36 0.039(2) 0.0373(19) 0.0306(18) 0.0067(15) 0.0069(16) 0.0200(17)
C37 0.063(3) 0.076(3) 0.034(2) 0.010(2) -0.001(2) 0.043(3)
C41 0.039(2) 0.0272(17) 0.0345(18) 0.0087(15) 0.0019(16) 0.0146(16)
C42 0.052(2) 0.034(2) 0.049(2) 0.0138(18) 0.016(2) 0.0196(19)
C43 0.055(3) 0.041(2) 0.047(2) 0.0138(19) 0.014(2) 0.012(2)
C44 0.061(3) 0.035(2) 0.045(2) 0.0173(18) 0.005(2) 0.012(2)
C45 0.067(3) 0.029(2) 0.059(3) 0.0120(19) 0.002(2) 0.025(2)
C46 0.048(2) 0.0337(19) 0.047(2) 0.0096(17) 0.0056(19) 0.0213(18)
C47 0.084(4) 0.041(2) 0.074(3) 0.030(2) 0.014(3) 0.009(3)
C51 0.0308(17) 0.0324(17) 0.0310(17) 0.0168(14) 0.0089(14) 0.0159(15)
C52 0.037(2) 0.049(2) 0.0325(18) 0.0108(17) 0.0094(16) 0.0246(18)
C53 0.042(2) 0.050(2) 0.034(2) 0.0077(18) -0.0015(17) 0.0204(19)
C54 0.034(2) 0.045(2) 0.043(2) 0.0169(18) 0.0000(17) 0.0123(18)
C55 0.032(2) 0.073(3) 0.045(2) 0.022(2) 0.0126(18) 0.020(2)
C56 0.0319(19) 0.056(2) 0.0323(19) 0.0146(18) 0.0086(16) 0.0161(18)
C57 0.038(2) 0.082(3) 0.065(3) 0.029(3) 0.002(2) 0.012(2)
C61 0.0257(16) 0.0271(16) 0.0282(16) 0.0072(13) 0.0045(13) 0.0131(14)
C62 0.0343(19) 0.0396(19) 0.045(2) 0.0190(17) 0.0201(17) 0.0208(17)
C63 0.038(2) 0.0323(18) 0.044(2) 0.0152(16) 0.0128(17) 0.0138(16)
C64 0.0374(19) 0.0350(18) 0.0302(17) 0.0082(15) 0.0073(15) 0.0198(16)
C65 0.0320(19) 0.040(2) 0.045(2) 0.0108(17) 0.0158(17) 0.0200(17)
C66 0.0282(17) 0.0303(17) 0.042(2) 0.0095(15) 0.0109(15) 0.0130(15)
C67 0.054(3) 0.040(2) 0.056(2) 0.0133(19) 0.019(2) 0.029(2)
C71 0.0319(17) 0.0319(17) 0.0231(15) 0.0112(13) 0.0098(13) 0.0210(15)
F72 0.0361(12) 0.0378(11) 0.0639(14) 0.0241(11) 0.0211(11) 0.0160(10)
C72 0.0344(19) 0.0356(18) 0.0390(19) 0.0188(16) 0.0180(16) 0.0209(16)
F73 0.0827(19) 0.0435(13) 0.098(2) 0.0463(14) 0.0600(17) 0.0410(14)
C73 0.057(2) 0.039(2) 0.050(2) 0.0289(18) 0.036(2) 0.0332(19)
F74 0.087(2) 0.092(2) 0.104(2) 0.0689(18) 0.0575(18) 0.0781(19)
C74 0.065(3) 0.062(3) 0.058(2) 0.039(2) 0.037(2) 0.053(2)
F75 0.0414(14) 0.0820(19) 0.0871(19) 0.0365(16) 0.0173(13) 0.0419(14)
C75 0.036(2) 0.057(2) 0.047(2) 0.0231(19) 0.0146(17) 0.0327(19)
F76 0.0318(11) 0.0368(12) 0.0755(16) 0.0194(11) 0.0107(11) 0.0145(10)
C76 0.0339(18) 0.0318(18) 0.0369(19) 0.0132(15) 0.0119(15) 0.0180(16)
C81 0.0372(19) 0.0318(17) 0.0264(16) 0.0081(14) 0.0116(15) 0.0180(15)
C82 0.036(2) 0.0351(19) 0.047(2) 0.0027(17) 0.0128(18) 0.0152(17)
C83 0.043(2) 0.0283(18) 0.055(2) 0.0062(17) 0.0166(19) 0.0130(17)
C84 0.051(2) 0.0336(19) 0.0316(18) 0.0070(15) 0.0135(17) 0.0214(18)
C85 0.039(2) 0.043(2) 0.039(2) 0.0167(17) 0.0151(17) 0.0246(18)
C86 0.0366(19) 0.0313(17) 0.0338(18) 0.0149(15) 0.0112(15) 0.0143(16)
C87 0.064(3) 0.044(2) 0.066(3) 0.018(2) 0.022(2) 0.035(2)
C91 0.0365(19) 0.0387(19) 0.0256(16) 0.0126(15) 0.0066(15) 0.0171(16)
C92 0.065(3) 0.041(2) 0.0290(19) 0.0089(17) 0.0106(19) 0.017(2)
C93 0.069(3) 0.056(3) 0.029(2) 0.0145(19) 0.016(2) 0.017(2)
C94 0.045(2) 0.056(3) 0.040(2) 0.024(2) 0.0126(19) 0.015(2)
C95 0.047(2) 0.039(2) 0.045(2) 0.0127(18) 0.0105(19) 0.0058(19)
C96 0.042(2) 0.039(2) 0.0321(19) 0.0070(16) 0.0089(17) 0.0114(18)
C97 0.061(3) 0.076(3) 0.048(3) 0.035(2) 0.016(2) 0.010(3)
C101 0.0271(16) 0.0320(17) 0.0258(16) 0.0124(14) 0.0066(13) 0.0159(14)
C102 0.037(2) 0.0270(17) 0.044(2) 0.0063(16) 0.0148(17) 0.0113(16)
C103 0.044(2) 0.0350(19) 0.041(2) 0.0104(16) 0.0200(17) 0.0227(17)
C104 0.0329(19) 0.0388(19) 0.0319(18) 0.0120(15) 0.0114(15) 0.0151(16)
C105 0.036(2) 0.040(2) 0.058(3) -0.0014(19) 0.019(2) 0.0085(18)
C106 0.040(2) 0.035(2) 0.048(2) -0.0030(17) 0.0162(18) 0.0142(17)
C107 0.041(2) 0.051(2) 0.046(2) 0.0144(19) 0.0228(18) 0.0206(19)
C111 0.0266(16) 0.0291(16) 0.0298(16) 0.0130(14) 0.0117(14) 0.0163(14)
C112 0.0358(19) 0.0274(16) 0.0285(17) 0.0068(14) 0.0087(15) 0.0130(15)
C113 0.042(2) 0.0320(18) 0.0332(18) 0.0148(15) 0.0144(16) 0.0202(16)
C114 0.038(2) 0.0410(19) 0.0315(18) 0.0152(16) 0.0135(16) 0.0242(17)
C115 0.0328(19) 0.0377(19) 0.0310(18) 0.0070(15) 0.0046(15) 0.0150(16)
C116 0.0352(19) 0.0271(16) 0.0321(18) 0.0115(14) 0.0094(15) 0.0132(15)
C117 0.058(3) 0.049(2) 0.038(2) 0.0201(18) 0.0053(19) 0.027(2)
C200 0.089(5) 0.157(7) 0.092(4) 0.088(5) 0.036(4) 0.060(5)
Cl20 0.1289(15) 0.0991(12) 0.0759(10) 0.0415(9) 0.0410(10) 0.0334(11)
Cl21 0.0738(9) 0.1100(12) 0.0657(9) 0.0193(8) 0.0159(7) 0.0186(9)
C300 0.077(4) 0.078(3) 0.042(2) 0.004(2) 0.011(2) 0.039(3)
Cl30 0.1392(17) 0.196(2) 0.1531(17) 0.1365(17) 0.0984(15) 0.1215(17)
Cl31 0.0936(12) 0.0631(9) 0.1622(18) 0.0203(10) -0.0361(12) 0.0298(9)

loop_
_geom_bond_atom_site_label_1
_geom_bond_atom_site_label_2
_geom_bond_distance
_geom_bond_site_symmetry_2
_geom_bond_publ_flag
Pt1 C1 2.001(3) . ?
Pt1 C21 2.064(3) . ?
Pt1 P2 2.2892(8) . ?
Pt1 P1 2.3103(9) . ?
Pt1 Pt2 10.3966(4) . ?
P1 C41 1.818(4) . ?
P1 C1A 1.821(4) . ?
P1 C31 1.828(4) . ?
C1 C2 1.226(5) . ?
C1B C2B 1.537(5) . ?
C1B P2 1.822(4) . ?
C1A C2A 1.529(6) . ?
Pt2 C6 2.006(3) . ?
Pt2 C71 2.072(3) . ?
Pt2 P3 2.2978(8) . ?
Pt2 P4 2.2997(8) . ?
P2 C51 1.822(3) . ?
P2 C61 1.825(3) . ?
C2 C3 1.370(5) . ?
C2B C3B 1.529(5) . ?
C2A C3A' 1.398(14) . ?
C2A C3A 1.463(7) . ?
P3 C91 1.816(4) . ?
P3 C81 1.818(3) . ?
P3 C14B 1.829(4) . ?
C3 C4 1.221(5) . ?
C3B C4B 1.519(6) . ?
C3A C3A' 1.408(17) . ?
C3A C4A 1.581(8) . ?
C3A' C4A 1.632(14) . ?
P4 C101 1.811(3) . ?
P4 C14A 1.816(3) . ?
P4 C111 1.824(3) . ?
C4 C5 1.364(5) . ?
C4B C5B 1.526(6) . ?
C4A C5A 1.409(10) . ?
C5 C6 1.216(5) . ?
C5B C6B 1.526(6) . ?
C5A C6A 1.526(10) . ?
C6B C7B 1.529(6) . ?
C6A C7A 1.307(10) . ?
C7B C8B 1.517(6) . ?
C7A C8A' 1.619(11) . ?
C7A C8A 1.773(14) . ?
C8B C9B 1.530(6) . ?
C8A C9A 1.309(11) . ?
C8A C8A' 1.545(18) . ?
C8A' C9A 1.380(12) . ?
C9B C10B 1.498(6) . ?
C9A C10A 1.462(7) . ?
C10A C11A 1.519(6) . ?
C10B C11B 1.530(6) . ?
C11B C12B 1.510(6) . ?
C11A C12A 1.490(6) . ?
C12B C13B 1.531(5) . ?
C12A C13A 1.521(5) . ?
C13B C14B 1.534(5) . ?
C13A C14A 1.533(5) . ?
C21 C26 1.377(5) . ?
C21 C22 1.389(5) . ?
F22 C22 1.367(4) . ?
C22 C23 1.377(5) . ?
F23 C23 1.355(4) . ?
C23 C24 1.370(6) . ?
F24 C24 1.345(4) . ?
C24 C25 1.381(6) . ?
F25 C25 1.346(4) . ?
C25 C26 1.383(5) . ?
F26 C26 1.358(4) . ?
C31 C36 1.378(5) . ?
C31 C32 1.400(5) . ?
C32 C33 1.388(5) . ?
C33 C34 1.374(6) . ?
C34 C35 1.386(6) . ?
C34 C37 1.521(5) . ?
C35 C36 1.395(5) . ?
C41 C46 1.389(5) . ?
C41 C42 1.388(6) . ?
C42 C43 1.389(6) . ?
C43 C44 1.369(6) . ?
C44 C45 1.388(7) . ?
C44 C47 1.515(6) . ?
C45 C46 1.392(6) . ?
C51 C56 1.371(5) . ?
C51 C52 1.404(5) . ?
C52 C53 1.388(5) . ?
C53 C54 1.382(6) . ?
C54 C55 1.391(6) . ?
C54 C57 1.503(6) . ?
C55 C56 1.396(5) . ?
C61 C62 1.391(5) . ?
C61 C66 1.393(5) . ?
C62 C63 1.391(5) . ?
C63 C64 1.389(5) . ?
C64 C65 1.379(5) . ?
C64 C67 1.506(5) . ?
C65 C66 1.387(5) . ?
C71 C76 1.382(5) . ?
C71 C72 1.384(5) . ?
F72 C72 1.365(4) . ?
C72 C73 1.375(5) . ?
F73 C73 1.346(4) . ?
C73 C74 1.374(6) . ?
F74 C74 1.353(4) . ?
C74 C75 1.371(6) . ?
F75 C75 1.347(4) . ?
C75 C76 1.378(5) . ?
F76 C76 1.358(4) . ?
C81 C82 1.393(5) . ?
C81 C86 1.396(5) . ?
C82 C83 1.382(5) . ?
C83 C84 1.385(6) . ?
C84 C85 1.383(5) . ?
C84 C87 1.507(5) . ?
C85 C86 1.386(5) . ?
C91 C96 1.397(5) . ?
C91 C92 1.403(5) . ?
C92 C93 1.378(6) . ?
C93 C94 1.391(6) . ?
C94 C95 1.385(6) . ?
C94 C97 1.507(6) . ?
C95 C96 1.392(6) . ?
C101 C106 1.383(5) . ?
C101 C102 1.398(5) . ?
C102 C103 1.380(5) . ?
C103 C104 1.372(5) . ?
C104 C105 1.395(5) . ?
C104 C107 1.501(5) . ?
C105 C106 1.381(5) . ?
C111 C116 1.388(5) . ?
C111 C112 1.395(5) . ?
C112 C113 1.386(5) . ?
C113 C114 1.390(5) . ?
C114 C115 1.380(5) . ?
C114 C117 1.507(5) . ?
C115 C116 1.395(5) . ?
C200 Cl21 1.677(7) . ?
C200 Cl20 1.753(6) . ?
C300 Cl30 1.718(6) . ?
C300 Cl31 1.735(5) . ?
